data_1504521
loop_
_publ_author_name
'Nakae, Takahiro'
'Matsuo, Yutaka'
'Nakamura, Eiichi'

_publ_contact_author 'MATSUO, Yutaka'
_publ_section_title
;
 Synthesis of C5-symmetric functionalized [60]fullerenes by
 copper-mediated 5-fold addition of Reformatsky reagents.
;
_journal_issue 4
_journal_name_full 'Organic letters'
_journal_page_first 621
_journal_page_last 623
_journal_paper_doi 10.1021/ol702874w
_journal_volume 10
_journal_year 2008
_chemical_absolute_configuration unk
_chemical_compound_source 'synthesis as described'
_chemical_formula_moiety 'C85 H40 Fe1 O10'
_chemical_formula_sum 'C85 H40 Fe O10'
_chemical_formula_weight 1277.02
_chemical_name_systematic
;
 FeC60CH2COOEt5Cp
;
_space_group_IT_number 19
_symmetry_cell_setting orthorhombic
_symmetry_Int_Tables_number 19
_symmetry_space_group_name_Hall 'P 2ac 2ab'
_symmetry_space_group_name_H-M 'P 21 21 21'
_atom_sites_solution_hydrogens geom
_atom_sites_solution_primary direct
_atom_sites_solution_secondary difmap
_audit_creation_date 2005-10-31T16:18:29-00:00
_cell_angle_alpha 90
_cell_angle_beta 90
_cell_angle_gamma 90
_cell_formula_units_Z 4
_cell_length_a 13.0920(5)
_cell_length_b 14.4240(14)
_cell_length_c 27.580(2)
_cell_measurement_reflns_used 36965
_cell_measurement_temperature 153(2)
_cell_measurement_theta_max 25.72
_cell_measurement_theta_min 2.22
_cell_measurement_wavelength 0.71073
_cell_volume 5208.2(7)
_computing_cell_refinement Scalepack(HKL)
_computing_data_collection Xpress(MacScience)
_computing_data_reduction 'Denzo and Scalepack(HKL)'
_computing_molecular_graphics 'Ortep-3 for Windows (Farrugia, 1997)'
_computing_structure_refinement 'SHELXL-97 (Sheldrick, 1997)'
_computing_structure_solution 'SHELXS-86 (Sheldrick, 1986)'
_diffrn_ambient_temperature 153(2)
_diffrn_measured_fraction_theta_full 0.961
_diffrn_measured_fraction_theta_max 0.961
_diffrn_radiation_monochromator graphite
_diffrn_radiation_probe x-ray
_diffrn_radiation_type MoK\a
_diffrn_radiation_wavelength 0.71073
_diffrn_reflns_av_R_equivalents 0
_diffrn_reflns_av_unetI/netI 0.0375
_diffrn_reflns_limit_h_max 15
_diffrn_reflns_limit_h_min 0
_diffrn_reflns_limit_k_max 17
_diffrn_reflns_limit_k_min 0
_diffrn_reflns_limit_l_max 33
_diffrn_reflns_limit_l_min 0
_diffrn_reflns_number 5299
_diffrn_reflns_theta_full 25.72
_diffrn_reflns_theta_max 25.72
_diffrn_reflns_theta_min 2.23
_exptl_absorpt_coefficient_mu 0.37
_exptl_absorpt_correction_type none
_exptl_crystal_colour orange
_exptl_crystal_density_diffrn 1.629
_exptl_crystal_density_method 'not measured'
_exptl_crystal_description prism
_exptl_crystal_F_000 2624
_exptl_crystal_size_max 0.1
_exptl_crystal_size_mid 0.1
_exptl_crystal_size_min 0.1
_refine_diff_density_max 1.019
_refine_diff_density_min -0.812
_refine_diff_density_rms 0.183
_refine_ls_abs_structure_details 'Flack H D (1983), Acta Cryst. A39, 876-881'
_refine_ls_abs_structure_Flack 0.29(4)
_refine_ls_extinction_coef 0.039(3)
_refine_ls_extinction_expression Fc^*^=kFc[1+0.001xFc^2^\l^3^/sin(2\q)]^-1/4^
_refine_ls_extinction_method SHELXL
_refine_ls_goodness_of_fit_ref 1.084
_refine_ls_hydrogen_treatment constr
_refine_ls_matrix_type full
_refine_ls_number_parameters 866
_refine_ls_number_reflns 5299
_refine_ls_number_restraints 0
_refine_ls_restrained_S_all 1.084
_refine_ls_R_factor_all 0.0985
_refine_ls_R_factor_gt 0.0856
_refine_ls_shift/su_max 0
_refine_ls_shift/su_mean 0
_refine_ls_structure_factor_coef Fsqd
_refine_ls_weighting_details 'calc w=1/[\s^2^(Fo^2^)+(0.1565P)^2^+5.1452P] where P=(Fo^2^+2Fc^2^)/3'
_refine_ls_weighting_scheme calc
_refine_ls_wR_factor_gt 0.2101
_refine_ls_wR_factor_ref 0.2325
_reflns_number_gt 4499
_reflns_number_total 5299
_reflns_threshold_expression >2sigma(I)
_cod_data_source_file ol702874w-file001.cif
_cod_data_source_block FeCH2es
_cod_database_code 1504521

loop_
_symmetry_equiv_pos_as_xyz
'x, y, z'
'-x+1/2, -y, z+1/2'
'x+1/2, -y+1/2, -z'
'-x, y+1/2, -z+1/2'

loop_
_atom_site_label
_atom_site_type_symbol
_atom_site_fract_x
_atom_site_fract_y
_atom_site_fract_z
_atom_site_U_iso_or_equiv
_atom_site_adp_type
_atom_site_occupancy
_atom_site_symmetry_multiplicity
_atom_site_calc_flag
_atom_site_refinement_flags
Fe Fe 1.01961(8) 0.27121(9) 0.13343(4) 0.0441(3) Uani 1 1 d .
O1 O 0.8793(5) 0.3952(5) -0.0601(2) 0.0546(16) Uani 1 1 d .
O2 O 0.9894(7) 0.5111(6) -0.0461(3) 0.082(2) Uani 1 1 d .
O3 O 0.7738(6) -0.0147(5) 0.0299(2) 0.0657(19) Uani 1 1 d .
O4 O 0.7265(6) 0.1104(5) -0.0108(2) 0.0653(18) Uani 1 1 d .
O5 O 0.7767(6) -0.0219(5) 0.1799(3) 0.0635(17) Uani 1 1 d .
O6 O 0.7752(6) 0.0026(7) 0.2604(3) 0.083(3) Uani 1 1 d .
O7 O 1.0678(5) 0.3248(5) 0.3442(2) 0.0582(17) Uani 1 1 d .
O8 O 0.9566(6) 0.4394(6) 0.3317(2) 0.071(2) Uani 1 1 d .
O9 O 1.1981(5) 0.6381(5) 0.1208(2) 0.0641(18) Uani 1 1 d .
O10 O 1.0788(6) 0.6710(5) 0.1769(3) 0.0631(18) Uani 1 1 d .
C1 C 0.9107(6) 0.3521(6) 0.0977(3) 0.0414(17) Uani 1 1 d .
C2 C 0.8671(5) 0.2660(6) 0.1108(3) 0.0400(16) Uani 1 1 d .
C3 C 0.8737(6) 0.2568(6) 0.1637(3) 0.0407(17) Uani 1 1 d .
C4 C 0.9233(6) 0.3390(6) 0.1819(3) 0.0423(17) Uani 1 1 d .
C5 C 0.9452(6) 0.3978(6) 0.1411(3) 0.0448(18) Uani 1 1 d .
C6 C 0.8902(6) 0.4006(6) 0.0514(3) 0.0444(18) Uani 1 1 d .
C7 C 0.7939(6) 0.2116(6) 0.0812(3) 0.0419(17) Uani 1 1 d .
C8 C 0.8105(6) 0.1938(6) 0.1931(3) 0.0422(17) Uani 1 1 d .
C9 C 0.9171(6) 0.3707(7) 0.2330(3) 0.0459(18) Uani 1 1 d .
C10 C 0.9661(7) 0.5000(6) 0.1447(3) 0.0468(19) Uani 1 1 d .
C11 C 0.7837(6) 0.3666(6) 0.0349(3) 0.0411(17) Uani 1 1 d .
C12 C 0.7413(6) 0.2830(6) 0.0479(3) 0.0444(18) Uani 1 1 d .
C13 C 0.7046(6) 0.1850(6) 0.1144(3) 0.0433(17) Uani 1 1 d .
C14 C 0.7113(6) 0.1770(6) 0.1640(3) 0.0449(18) Uani 1 1 d .
C15 C 0.7685(6) 0.2509(6) 0.2356(3) 0.0456(19) Uani 1 1 d .
C16 C 0.8165(6) 0.3314(6) 0.2529(3) 0.0422(17) Uani 1 1 d .
C17 C 0.8914(6) 0.4743(6) 0.2306(3) 0.0460(18) Uani 1 1 d .
C18 C 0.9139(6) 0.5317(7) 0.1921(3) 0.0459(18) Uani 1 1 d .
C19 C 0.8995(6) 0.5454(6) 0.1063(3) 0.0439(18) Uani 1 1 d .
C20 C 0.8653(6) 0.5022(7) 0.0639(3) 0.0459(18) Uani 1 1 d .
C21 C 0.7188(7) 0.4453(7) 0.0258(3) 0.0468(19) Uani 1 1 d .
C22 C 0.6313(6) 0.2756(6) 0.0525(3) 0.0410(16) Uani 1 1 d .
C23 C 0.6104(6) 0.2163(7) 0.0930(3) 0.0439(18) Uani 1 1 d .
C24 C 0.6241(6) 0.1993(6) 0.1934(3) 0.0439(18) Uani 1 1 d .
C25 C 0.6597(6) 0.2448(6) 0.2369(3) 0.0463(19) Uani 1 1 d .
C26 C 0.7542(7) 0.4043(6) 0.2721(3) 0.0455(18) Uani 1 1 d .
C27 C 0.7993(7) 0.4917(7) 0.2584(3) 0.0462(18) Uani 1 1 d .
C28 C 0.8451(7) 0.6071(6) 0.1806(3) 0.0450(17) Uani 1 1 d .
C29 C 0.8369(7) 0.6153(6) 0.1280(3) 0.0474(18) Uani 1 1 d .
C30 C 0.7678(6) 0.5287(6) 0.0439(3) 0.0440(18) Uani 1 1 d .
C31 C 0.6112(6) 0.4372(6) 0.0278(3) 0.0460(18) Uani 1 1 d .
C32 C 0.5684(6) 0.3501(7) 0.0414(3) 0.0464(18) Uani 1 1 d .
C33 C 0.5221(6) 0.2328(7) 0.1219(3) 0.0461(17) Uani 1 1 d .
C34 C 0.5302(6) 0.2236(7) 0.1732(3) 0.0483(18) Uani 1 1 d .
C35 C 0.5998(6) 0.3125(6) 0.2586(3) 0.0453(18) Uani 1 1 d .
C36 C 0.6495(6) 0.3953(7) 0.2767(3) 0.0465(19) Uani 1 1 d .
C37 C 0.7359(7) 0.5686(7) 0.2492(3) 0.051(2) Uani 1 1 d .
C38 C 0.7590(7) 0.6281(7) 0.2099(3) 0.051(2) Uani 1 1 d .
C39 C 0.7458(7) 0.6451(7) 0.1069(3) 0.052(2) Uani 1 1 d .
C40 C 0.7104(7) 0.6000(7) 0.0638(3) 0.0495(19) Uani 1 1 d .
C41 C 0.5512(7) 0.5102(6) 0.0486(3) 0.0489(19) Uani 1 1 d .
C42 C 0.4787(7) 0.3676(7) 0.0718(3) 0.0496(18) Uani 1 1 d .
C43 C 0.4582(5) 0.3117(7) 0.1106(3) 0.0478(19) Uani 1 1 d .
C44 C 0.4701(6) 0.2967(6) 0.1954(3) 0.0496(19) Uani 1 1 d .
C45 C 0.5037(7) 0.3411(7) 0.2369(3) 0.051(2) Uani 1 1 d .
C46 C 0.5844(7) 0.4756(7) 0.2661(3) 0.052(2) Uani 1 1 d .
C47 C 0.6277(7) 0.5596(7) 0.2535(3) 0.0500(19) Uani 1 1 d .
C48 C 0.6641(7) 0.6560(7) 0.1882(3) 0.053(2) Uani 1 1 d .
C49 C 0.6565(7) 0.6650(7) 0.1370(3) 0.053(2) Uani 1 1 d .
C50 C 0.5985(7) 0.5903(7) 0.0665(3) 0.054(2) Uani 1 1 d .
C51 C 0.4680(7) 0.4679(7) 0.0761(3) 0.051(2) Uani 1 1 d .
C52 C 0.4248(7) 0.3515(7) 0.1558(3) 0.051(2) Uani 1 1 d .
C53 C 0.4935(6) 0.4415(7) 0.2420(3) 0.051(2) Uani 1 1 d .
C54 C 0.5830(7) 0.6132(7) 0.2149(3) 0.052(2) Uani 1 1 d .
C55 C 0.5664(7) 0.6306(7) 0.1129(3) 0.054(2) Uani 1 1 d .
C56 C 0.4368(6) 0.5068(7) 0.1203(3) 0.052(2) Uani 1 1 d .
C57 C 0.4140(7) 0.4469(7) 0.1608(3) 0.053(2) Uani 1 1 d .
C58 C 0.4518(7) 0.4932(8) 0.2049(4) 0.058(2) Uani 1 1 d .
C59 C 0.4954(7) 0.5812(7) 0.1908(3) 0.056(2) Uani 1 1 d .
C60 C 0.4874(7) 0.5892(8) 0.1388(3) 0.058(2) Uani 1 1 d .
C61 C 0.9717(6) 0.3878(6) 0.0121(3) 0.0450(17) Uani 1 1 d .
H61A H 1.0368 0.4084 0.0249 0.054 Uiso 1 1 calc R
H61B H 0.9777 0.3221 0.005 0.054 Uiso 1 1 calc R
C62 C 0.9512(7) 0.4384(8) -0.0343(3) 0.055(2) Uani 1 1 d .
C63 C 0.8472(8) 0.4385(9) -0.1055(3) 0.065(3) Uani 1 1 d .
H63A H 0.8173 0.3922 -0.1267 0.078 Uiso 1 1 calc R
H63B H 0.906 0.465 -0.1219 0.078 Uiso 1 1 calc R
C64 C 0.7702(9) 0.5134(9) -0.0952(4) 0.073(3) Uani 1 1 d .
H64A H 0.7492 0.5416 -0.1251 0.11 Uiso 1 1 calc R
H64B H 0.8004 0.5595 -0.0746 0.11 Uiso 1 1 calc R
H64C H 0.7119 0.4869 -0.0793 0.11 Uiso 1 1 calc R
C65 C 0.8445(6) 0.1271(7) 0.0551(3) 0.0457(19) Uani 1 1 d .
H65A H 0.9033 0.1489 0.037 0.055 Uiso 1 1 calc R
H65B H 0.869 0.0841 0.0796 0.055 Uiso 1 1 calc R
C66 C 0.7756(6) 0.0763(6) 0.0215(3) 0.0448(18) Uani 1 1 d .
C67 C 0.7109(10) -0.0704(8) -0.0023(4) 0.073(3) Uani 1 1 d .
H67A H 0.7425 -0.0737 -0.0341 0.088 Uiso 1 1 calc R
H67B H 0.6443 -0.0417 -0.0059 0.088 Uiso 1 1 calc R
C68 C 0.6987(13) -0.1664(9) 0.0180(5) 0.094(4) Uani 1 1 d .
H68A H 0.6568 -0.2026 -0.0034 0.141 Uiso 1 1 calc R
H68B H 0.667 -0.1629 0.0493 0.141 Uiso 1 1 calc R
H68C H 0.7646 -0.195 0.021 0.141 Uiso 1 1 calc R
C69 C 0.8690(7) 0.1048(6) 0.2080(3) 0.0481(19) Uani 1 1 d .
H69A H 0.9136 0.0866 0.1816 0.058 Uiso 1 1 calc R
H69B H 0.9117 0.119 0.2358 0.058 Uiso 1 1 calc R
C70 C 0.8021(7) 0.0250(7) 0.2206(3) 0.056(2) Uani 1 1 d .
C71 C 0.7046(8) -0.0977(8) 0.1826(5) 0.069(3) Uani 1 1 d .
H71A H 0.6794 -0.1045 0.2155 0.083 Uiso 1 1 calc R
H71B H 0.7369 -0.1553 0.173 0.083 Uiso 1 1 calc R
C72 C 0.6191(10) -0.0749(12) 0.1492(5) 0.089(4) Uani 1 1 d .
H72A H 0.5696 -0.124 0.1498 0.134 Uiso 1 1 calc R
H72B H 0.6451 -0.068 0.1168 0.134 Uiso 1 1 calc R
H72C H 0.5875 -0.0181 0.1593 0.134 Uiso 1 1 calc R
C73 C 1.0098(6) 0.3453(6) 0.2643(3) 0.0467(18) Uani 1 1 d .
H73A H 1.0173 0.2784 0.264 0.056 Uiso 1 1 calc R
H73B H 1.0703 0.3713 0.2493 0.056 Uiso 1 1 calc R
C74 C 1.0060(6) 0.3770(7) 0.3161(3) 0.050(2) Uani 1 1 d .
C75 C 1.0798(9) 0.3565(9) 0.3943(3) 0.067(3) Uani 1 1 d .
H75A H 1.0773 0.4237 0.3952 0.081 Uiso 1 1 calc R
H75B H 1.1458 0.3369 0.4065 0.081 Uiso 1 1 calc R
C76 C 0.9951(10) 0.3167(11) 0.4265(4) 0.093(4) Uani 1 1 d .
H76A H 1.0046 0.3379 0.4592 0.139 Uiso 1 1 calc R
H76B H 0.998 0.2502 0.4258 0.139 Uiso 1 1 calc R
H76C H 0.9299 0.3371 0.4148 0.139 Uiso 1 1 calc R
C076 C 1.1704(7) 0.2889(8) 0.1134(4) 0.060(2) Uani 1 1 d .
H076 H 1.1982 0.3435 0.1012 0.073 Uiso 1 1 calc R
C77 C 1.0823(6) 0.5190(7) 0.1395(3) 0.0479(19) Uani 1 1 d .
H77A H 1.1184 0.479 0.1621 0.057 Uiso 1 1 calc R
H77B H 1.1031 0.5014 0.1071 0.057 Uiso 1 1 calc R
C78 C 1.1164(7) 0.6175(7) 0.1483(3) 0.052(2) Uani 1 1 d .
C79 C 1.2528(8) 0.7220(8) 0.1319(4) 0.069(3) Uani 1 1 d .
H79A H 1.2943 0.7132 0.1607 0.083 Uiso 1 1 calc R
H79B H 1.2051 0.7721 0.1381 0.083 Uiso 1 1 calc R
C80 C 1.3185(10) 0.7454(11) 0.0902(4) 0.084(4) Uani 1 1 d .
H80A H 1.3553 0.8015 0.0969 0.126 Uiso 1 1 calc R
H80B H 1.2769 0.7539 0.0619 0.126 Uiso 1 1 calc R
H80C H 1.3661 0.6959 0.0846 0.126 Uiso 1 1 calc R
C81 C 1.1259(7) 0.2177(9) 0.0858(3) 0.058(2) Uani 1 1 d .
H81 H 1.1195 0.2164 0.0522 0.069 Uiso 1 1 calc R
C82 C 1.0921(7) 0.1473(8) 0.1190(5) 0.071(3) Uani 1 1 d .
H82 H 1.0597 0.0922 0.1107 0.085 Uiso 1 1 calc R
C83 C 1.1165(8) 0.1761(10) 0.1657(4) 0.074(3) Uani 1 1 d .
H83 H 1.1027 0.1435 0.194 0.089 Uiso 1 1 calc R
C84 C 1.1658(7) 0.2634(10) 0.1628(3) 0.068(3) Uani 1 1 d .
H84 H 1.1906 0.2978 0.1888 0.081 Uiso 1 1 calc R

loop_
_atom_site_aniso_label
_atom_site_aniso_U_11
_atom_site_aniso_U_22
_atom_site_aniso_U_33
_atom_site_aniso_U_23
_atom_site_aniso_U_13
_atom_site_aniso_U_12
Fe 0.0438(6) 0.0507(7) 0.0378(5) 0.0024(5) -0.0012(4) 0.0013(5)
O1 0.059(3) 0.067(5) 0.037(3) 0.002(3) -0.006(2) -0.005(3)
O2 0.095(6) 0.086(6) 0.064(4) 0.030(4) -0.010(4) -0.035(5)
O3 0.086(5) 0.053(4) 0.058(4) -0.007(3) -0.027(3) 0.005(4)
O4 0.080(4) 0.060(5) 0.056(4) -0.003(3) -0.022(3) 0.010(4)
O5 0.075(4) 0.054(4) 0.062(4) -0.010(3) 0.006(3) -0.010(3)
O6 0.080(5) 0.115(8) 0.053(4) 0.020(4) 0.004(4) -0.029(5)
O7 0.068(4) 0.061(4) 0.046(3) -0.002(3) -0.014(3) 0.009(3)
O8 0.090(5) 0.072(5) 0.051(4) -0.014(3) -0.013(3) 0.016(4)
O9 0.071(4) 0.060(5) 0.062(4) -0.006(3) 0.011(3) -0.019(3)
O10 0.071(4) 0.057(4) 0.062(4) -0.011(3) 0.007(3) -0.009(3)
C1 0.041(4) 0.049(5) 0.034(3) 0.005(3) -0.003(3) -0.009(3)
C2 0.044(4) 0.044(4) 0.031(3) -0.001(3) -0.003(3) -0.006(3)
C3 0.046(4) 0.042(5) 0.034(3) 0.003(3) 0.005(3) 0.001(3)
C4 0.047(4) 0.049(5) 0.031(3) -0.002(3) -0.002(3) -0.007(3)
C5 0.050(4) 0.043(5) 0.042(4) -0.004(3) -0.005(3) -0.006(3)
C6 0.051(4) 0.043(5) 0.039(4) 0.005(3) -0.001(3) -0.001(4)
C7 0.048(4) 0.044(5) 0.033(3) 0.001(3) -0.002(3) 0.000(3)
C8 0.051(4) 0.043(4) 0.032(3) -0.005(3) -0.002(3) 0.003(3)
C9 0.049(4) 0.051(5) 0.038(4) 0.001(3) -0.002(3) -0.005(4)
C10 0.055(4) 0.044(5) 0.042(4) 0.004(3) -0.004(3) -0.006(4)
C11 0.047(4) 0.045(5) 0.032(3) 0.001(3) 0.000(3) -0.002(3)
C12 0.048(4) 0.048(5) 0.037(3) 0.000(3) -0.001(3) 0.003(4)
C13 0.043(4) 0.053(5) 0.034(3) 0.003(3) -0.001(3) 0.003(4)
C14 0.048(4) 0.049(5) 0.038(4) -0.002(3) -0.001(3) 0.000(4)
C15 0.050(4) 0.052(5) 0.035(3) 0.004(3) -0.002(3) -0.001(4)
C16 0.050(4) 0.044(4) 0.033(3) -0.001(3) -0.002(3) 0.001(3)
C17 0.052(4) 0.047(5) 0.039(4) -0.001(3) -0.007(3) -0.007(4)
C18 0.050(4) 0.054(5) 0.034(4) 0.002(3) 0.002(3) -0.006(4)
C19 0.049(4) 0.042(5) 0.040(4) 0.003(3) 0.000(3) -0.005(3)
C20 0.049(4) 0.050(5) 0.039(4) 0.004(3) 0.000(3) -0.005(4)
C21 0.051(4) 0.052(5) 0.037(4) 0.005(3) -0.004(3) 0.002(4)
C22 0.044(4) 0.044(4) 0.035(3) 0.000(3) 0.000(3) -0.006(3)
C23 0.045(4) 0.049(5) 0.037(4) 0.001(3) -0.002(3) -0.004(4)
C24 0.041(4) 0.056(5) 0.036(4) 0.004(3) 0.002(3) -0.008(3)
C25 0.049(4) 0.049(5) 0.040(4) -0.003(3) 0.004(3) 0.001(4)
C26 0.057(4) 0.042(5) 0.038(4) -0.001(3) 0.000(3) 0.000(4)
C27 0.053(4) 0.051(5) 0.034(4) -0.003(3) 0.002(3) 0.002(4)
C28 0.055(4) 0.032(4) 0.047(4) -0.002(3) -0.002(3) -0.001(3)
C29 0.058(4) 0.041(5) 0.043(4) 0.005(3) -0.009(3) -0.004(4)
C30 0.046(4) 0.043(5) 0.042(4) 0.006(3) -0.007(3) -0.007(3)
C31 0.053(4) 0.046(5) 0.039(4) 0.000(3) -0.006(3) 0.004(4)
C32 0.048(4) 0.050(5) 0.042(4) -0.003(3) -0.005(3) 0.002(4)
C33 0.040(3) 0.055(5) 0.043(4) 0.000(3) 0.005(3) 0.003(4)
C34 0.044(4) 0.057(5) 0.043(4) 0.002(4) 0.002(3) -0.001(4)
C35 0.048(4) 0.043(5) 0.044(4) 0.005(3) 0.006(3) 0.003(3)
C36 0.051(4) 0.053(5) 0.035(4) -0.006(3) 0.008(3) 0.000(4)
C37 0.068(5) 0.043(5) 0.043(4) -0.008(4) -0.003(4) 0.002(4)
C38 0.062(5) 0.051(5) 0.042(4) -0.008(4) -0.005(4) 0.003(4)
C39 0.056(5) 0.054(6) 0.046(5) 0.000(4) -0.007(4) 0.004(4)
C40 0.052(4) 0.045(5) 0.051(4) 0.007(4) -0.003(4) 0.002(4)
C41 0.053(4) 0.042(5) 0.052(5) 0.002(4) -0.001(3) 0.011(4)
C42 0.050(4) 0.054(5) 0.045(4) -0.004(4) -0.004(4) 0.000(4)
C43 0.032(3) 0.061(6) 0.050(4) -0.002(4) -0.004(3) -0.004(3)
C44 0.044(4) 0.052(5) 0.053(4) 0.003(4) 0.003(4) -0.003(4)
C45 0.056(5) 0.052(5) 0.046(4) -0.003(4) 0.006(4) 0.002(4)
C46 0.054(5) 0.058(6) 0.044(4) -0.006(4) 0.006(4) 0.000(4)
C47 0.056(5) 0.049(5) 0.046(4) -0.004(4) 0.004(4) 0.005(4)
C48 0.059(5) 0.048(5) 0.053(5) -0.011(4) 0.000(4) 0.015(4)
C49 0.058(5) 0.043(5) 0.058(5) -0.008(4) -0.007(4) 0.005(4)
C50 0.064(5) 0.048(5) 0.050(5) 0.002(4) -0.008(4) 0.011(4)
C51 0.050(4) 0.058(6) 0.046(4) -0.003(4) -0.003(4) 0.009(4)
C52 0.048(4) 0.053(6) 0.051(5) -0.007(4) 0.000(4) 0.001(4)
C53 0.045(4) 0.059(5) 0.050(4) -0.010(4) 0.006(3) 0.007(4)
C54 0.060(5) 0.045(5) 0.052(5) -0.008(4) 0.000(4) 0.004(4)
C55 0.061(5) 0.050(5) 0.051(5) -0.003(4) -0.006(4) 0.013(4)
C56 0.046(4) 0.061(6) 0.050(4) 0.003(4) 0.003(3) 0.010(4)
C57 0.044(4) 0.060(6) 0.055(5) -0.005(4) 0.001(3) 0.006(4)
C58 0.051(5) 0.063(6) 0.061(5) -0.001(5) 0.012(4) 0.007(4)
C59 0.063(5) 0.061(6) 0.045(4) -0.007(4) 0.001(4) 0.014(4)
C60 0.051(4) 0.065(6) 0.057(5) -0.010(4) -0.008(4) 0.004(4)
C61 0.046(4) 0.054(5) 0.035(4) 0.005(3) -0.002(3) 0.002(4)
C62 0.050(4) 0.080(7) 0.037(4) 0.010(4) 0.003(3) -0.007(4)
C63 0.064(5) 0.093(8) 0.039(4) 0.017(5) -0.006(4) 0.004(6)
C64 0.076(6) 0.086(9) 0.058(6) 0.018(6) -0.009(5) 0.015(6)
C65 0.045(4) 0.054(5) 0.037(4) -0.003(3) 0.001(3) -0.005(4)
C66 0.048(4) 0.041(5) 0.046(4) -0.007(3) 0.000(3) 0.006(3)
C67 0.096(8) 0.049(6) 0.075(7) -0.008(5) -0.032(6) -0.006(6)
C68 0.138(12) 0.065(8) 0.080(8) -0.003(6) -0.019(8) -0.016(8)
C69 0.055(4) 0.044(5) 0.046(4) 0.007(3) -0.005(3) 0.008(4)
C70 0.055(5) 0.054(6) 0.057(5) 0.005(4) 0.001(4) -0.001(4)
C71 0.061(6) 0.063(7) 0.084(7) -0.006(6) 0.008(5) -0.006(5)
C72 0.075(7) 0.104(11) 0.089(9) 0.009(8) 0.008(6) -0.014(7)
C73 0.053(4) 0.049(5) 0.038(4) 0.002(3) -0.007(3) -0.005(4)
C74 0.048(4) 0.061(6) 0.039(4) 0.009(4) -0.005(3) 0.002(4)
C75 0.087(7) 0.077(8) 0.038(4) -0.001(4) -0.016(4) -0.006(6)
C76 0.096(9) 0.126(13) 0.056(6) -0.002(7) 0.010(6) -0.024(9)
C076 0.054(5) 0.062(7) 0.066(6) 0.005(5) 0.009(4) 0.004(4)
C77 0.047(4) 0.056(5) 0.040(4) -0.004(4) -0.004(3) -0.009(4)
C78 0.054(4) 0.059(6) 0.044(4) -0.003(4) 0.006(3) -0.011(4)
C79 0.076(6) 0.065(7) 0.068(6) -0.007(6) 0.000(5) -0.024(5)
C80 0.077(7) 0.099(11) 0.077(7) 0.016(7) -0.001(6) -0.008(7)
C81 0.053(4) 0.076(7) 0.044(4) -0.007(4) -0.005(3) 0.003(5)
C82 0.046(5) 0.058(6) 0.109(9) -0.001(6) 0.003(5) 0.001(4)
C83 0.053(5) 0.092(9) 0.078(7) 0.036(7) 0.003(5) 0.017(6)
C84 0.043(4) 0.110(10) 0.050(5) -0.014(6) -0.009(4) 0.013(6)

loop_
_atom_type_symbol
_atom_type_description
_atom_type_scat_dispersion_real
_atom_type_scat_dispersion_imag
_atom_type_scat_source
C C 0.0033 0.0016 'International Tables Vol C Tables 4.2.6.8 and 6.1.1.4'
H H 0 0 'International Tables Vol C Tables 4.2.6.8 and 6.1.1.4'
O O 0.0106 0.006 'International Tables Vol C Tables 4.2.6.8 and 6.1.1.4'
Fe Fe 0.3463 0.8444 'International Tables Vol C Tables 4.2.6.8 and 6.1.1.4'

loop_
_geom_angle_atom_site_label_1
_geom_angle_atom_site_label_2
_geom_angle_atom_site_label_3
_geom_angle
C81 Fe C82 40.8(4)
C81 Fe C076 39.8(4)
C82 Fe C076 67.4(4)
C81 Fe C83 67.2(4)
C82 Fe C83 39.3(5)
C076 Fe C83 67.1(4)
C81 Fe C5 135.1(4)
C82 Fe C5 174.7(4)
C076 Fe C5 111.5(4)
C83 Fe C5 145.7(5)
C81 Fe C4 173.2(4)
C82 Fe C4 144.1(4)
C076 Fe C4 133.8(4)
C83 Fe C4 114.0(4)
C5 Fe C4 40.4(3)
C81 Fe C84 66.9(4)
C82 Fe C84 66.7(5)
C076 Fe C84 39.8(4)
C83 Fe C84 40.0(5)
C5 Fe C84 116.0(4)
C4 Fe C84 109.4(3)
C81 Fe C1 111.7(3)
C82 Fe C1 135.0(4)
C076 Fe C1 117.2(4)
C83 Fe C1 172.4(5)
C5 Fe C1 40.4(3)
C4 Fe C1 68.1(3)
C84 Fe C1 147.3(5)
C81 Fe C2 116.1(3)
C82 Fe C2 110.5(4)
C076 Fe C2 146.8(3)
C83 Fe C2 133.5(5)
C5 Fe C2 67.4(3)
C4 Fe C2 68.3(3)
C84 Fe C2 172.4(4)
C1 Fe C2 39.5(3)
C81 Fe C3 146.2(4)
C82 Fe C3 114.2(4)
C076 Fe C3 172.0(4)
C83 Fe C3 108.8(4)
C5 Fe C3 67.7(3)
C4 Fe C3 40.4(3)
C84 Fe C3 132.7(3)
C1 Fe C3 67.7(3)
C2 Fe C3 41.0(3)
C62 O1 C63 117.4(8)
C66 O3 C67 116.6(8)
C70 O5 C71 119.7(8)
C74 O7 C75 115.7(8)
C78 O9 C79 117.4(8)
C2 C1 C5 108.5(7)
C2 C1 C6 124.2(7)
C5 C1 C6 123.9(8)
C2 C1 Fe 70.4(4)
C5 C1 Fe 69.5(5)
C6 C1 Fe 142.6(6)
C1 C2 C3 108.1(7)
C1 C2 C7 125.8(7)
C3 C2 C7 122.5(7)
C1 C2 Fe 70.1(4)
C3 C2 Fe 69.6(4)
C7 C2 Fe 143.0(6)
C4 C3 C2 107.3(7)
C4 C3 C8 124.6(6)
C2 C3 C8 124.8(7)
C4 C3 Fe 69.3(4)
C2 C3 Fe 69.5(4)
C8 C3 Fe 142.5(6)
C5 C4 C3 107.6(6)
C5 C4 C9 124.9(8)
C3 C4 C9 124.0(7)
C5 C4 Fe 69.8(5)
C3 C4 Fe 70.3(4)
C9 C4 Fe 142.0(6)
C4 C5 C1 108.5(7)
C4 C5 C10 124.2(7)
C1 C5 C10 124.3(8)
C4 C5 Fe 69.8(5)
C1 C5 Fe 70.1(5)
C10 C5 Fe 141.5(6)
C1 C6 C61 115.3(7)
C1 C6 C20 107.1(7)
C61 C6 C20 114.9(7)
C1 C6 C11 105.5(7)
C61 C6 C11 112.4(6)
C20 C6 C11 100.2(7)
C2 C7 C13 107.2(6)
C2 C7 C12 105.2(7)
C13 C7 C12 100.5(6)
C2 C7 C65 113.1(7)
C13 C7 C65 113.7(7)
C12 C7 C65 115.9(6)
C3 C8 C15 106.9(7)
C3 C8 C14 106.5(6)
C15 C8 C14 100.4(6)
C3 C8 C69 112.3(7)
C15 C8 C69 114.6(6)
C14 C8 C69 115.1(7)
C4 C9 C73 114.7(7)
C4 C9 C17 105.8(7)
C73 C9 C17 115.5(7)
C4 C9 C16 105.9(7)
C73 C9 C16 112.9(7)
C17 C9 C16 100.8(7)
C5 C10 C19 105.7(7)
C5 C10 C18 105.4(7)
C19 C10 C18 102.0(7)
C5 C10 C77 110.2(8)
C19 C10 C77 115.0(7)
C18 C10 C77 117.4(7)
C12 C11 C21 119.9(7)
C12 C11 C6 124.4(7)
C21 C11 C6 109.5(7)
C11 C12 C22 119.3(8)
C11 C12 C7 124.1(7)
C22 C12 C7 110.0(7)
C14 C13 C23 119.3(7)
C14 C13 C7 124.5(7)
C23 C13 C7 109.2(6)
C13 C14 C24 119.4(7)
C13 C14 C8 123.8(7)
C24 C14 C8 109.9(6)
C16 C15 C25 119.4(8)
C16 C15 C8 122.8(7)
C25 C15 C8 110.0(7)
C15 C16 C26 118.5(7)
C15 C16 C9 124.7(7)
C26 C16 C9 110.5(7)
C18 C17 C27 118.8(8)
C18 C17 C9 124.8(8)
C27 C17 C9 109.2(7)
C17 C18 C28 119.2(8)
C17 C18 C10 124.7(8)
C28 C18 C10 108.2(7)
C20 C19 C29 118.8(8)
C20 C19 C10 125.0(8)
C29 C19 C10 109.9(7)
C19 C20 C30 118.9(8)
C19 C20 C6 123.0(8)
C30 C20 C6 110.7(7)
C31 C21 C11 121.1(8)
C31 C21 C30 119.6(8)
C11 C21 C30 109.4(7)
C32 C22 C23 121.3(7)
C32 C22 C12 120.9(8)
C23 C22 C12 107.6(7)
C33 C23 C22 119.5(8)
C33 C23 C13 121.1(7)
C22 C23 C13 110.1(7)
C34 C24 C14 122.2(7)
C34 C24 C25 120.2(8)
C14 C24 C25 108.2(7)
C35 C25 C15 122.1(8)
C35 C25 C24 119.6(8)
C15 C25 C24 109.3(7)
C36 C26 C16 122.0(8)
C36 C26 C27 120.8(8)
C16 C26 C27 108.1(7)
C37 C27 C26 119.6(8)
C37 C27 C17 122.0(8)
C26 C27 C17 109.1(8)
C38 C28 C18 122.0(8)
C38 C28 C29 119.3(8)
C18 C28 C29 109.0(7)
C39 C29 C19 122.1(8)
C39 C29 C28 120.2(8)
C19 C29 C28 108.5(7)
C40 C30 C20 121.7(8)
C40 C30 C21 120.8(8)
C20 C30 C21 107.6(8)
C21 C31 C32 118.3(8)
C21 C31 C41 120.1(8)
C32 C31 C41 109.1(7)
C22 C32 C31 120.5(7)
C22 C32 C42 118.9(8)
C31 C32 C42 108.3(8)
C34 C33 C23 118.7(7)
C34 C33 C43 109.3(7)
C23 C33 C43 118.6(7)
C24 C34 C33 119.1(7)
C24 C34 C44 119.4(8)
C33 C34 C44 108.1(8)
C25 C35 C36 118.3(7)
C25 C35 C45 120.8(8)
C36 C35 C45 107.3(8)
C26 C36 C35 119.3(8)
C26 C36 C46 118.9(9)
C35 C36 C46 108.8(7)
C27 C37 C38 119.3(8)
C27 C37 C47 119.9(9)
C38 C37 C47 109.3(8)
C37 C38 C28 118.4(9)
C37 C38 C48 107.7(9)
C28 C38 C48 120.7(8)
C29 C39 C40 118.9(9)
C29 C39 C49 120.4(8)
C40 C39 C49 107.6(8)
C30 C40 C39 119.3(8)
C30 C40 C50 119.2(9)
C39 C40 C50 108.8(8)
C50 C41 C31 120.3(8)
C50 C41 C51 119.3(8)
C31 C41 C51 108.0(8)
C43 C42 C51 120.2(8)
C43 C42 C32 120.2(8)
C51 C42 C32 107.2(8)
C42 C43 C52 120.1(9)
C42 C43 C33 121.3(7)
C52 C43 C33 107.6(7)
C45 C44 C34 121.0(8)
C45 C44 C52 119.5(9)
C34 C44 C52 107.1(7)
C44 C45 C35 118.9(8)
C44 C45 C53 120.7(9)
C35 C45 C53 108.7(8)
C47 C46 C53 121.2(9)
C47 C46 C36 120.3(8)
C53 C46 C36 107.4(8)
C46 C47 C37 120.5(8)
C46 C47 C54 119.4(8)
C37 C47 C54 107.1(8)
C49 C48 C54 119.9(8)
C49 C48 C38 120.0(8)
C54 C48 C38 107.9(8)
C48 C49 C55 119.0(9)
C48 C49 C39 119.4(8)
C55 C49 C39 108.8(8)
C41 C50 C55 120.5(9)
C41 C50 C40 120.0(9)
C55 C50 C40 107.0(8)
C56 C51 C42 119.7(9)
C56 C51 C41 120.1(9)
C42 C51 C41 107.5(8)
C57 C52 C43 120.7(9)
C57 C52 C44 119.9(8)
C43 C52 C44 107.8(8)
C58 C53 C46 118.8(9)
C58 C53 C45 120.0(9)
C46 C53 C45 107.9(8)
C59 C54 C48 120.3(8)
C59 C54 C47 120.4(9)
C48 C54 C47 108.1(8)
C60 C55 C49 121.2(8)
C60 C55 C50 119.4(10)
C49 C55 C50 107.8(8)
C51 C56 C57 119.5(9)
C51 C56 C60 120.0(8)
C57 C56 C60 108.2(8)
C52 C57 C56 119.7(9)
C52 C57 C58 119.7(9)
C56 C57 C58 107.3(9)
C53 C58 C59 121.2(9)
C53 C58 C57 120.1(10)
C59 C58 C57 108.0(8)
C54 C59 C60 120.2(9)
C54 C59 C58 119.0(9)
C60 C59 C58 108.0(9)
C55 C60 C59 119.5(8)
C55 C60 C56 120.6(9)
C59 C60 C56 108.4(9)
C62 C61 C6 114.9(7)
O2 C62 O1 123.6(8)
O2 C62 C61 125.5(9)
O1 C62 C61 110.8(8)
O1 C63 C64 109.7(8)
C66 C65 C7 114.4(7)
O4 C66 O3 121.5(8)
O4 C66 C65 125.8(9)
O3 C66 C65 112.7(8)
O3 C67 C68 110.0(9)
C70 C69 C8 114.3(7)
O6 C70 O5 123.6(10)
O6 C70 C69 126.5(10)
O5 C70 C69 109.9(8)
O5 C71 C72 107.0(10)
C74 C73 C9 115.9(7)
O8 C74 O7 122.7(8)
O8 C74 C73 126.4(8)
O7 C74 C73 110.9(8)
O7 C75 C76 110.7(9)
C81 C076 C84 108.3(10)
C81 C076 Fe 70.0(5)
C84 C076 Fe 70.6(5)
C78 C77 C10 116.2(8)
O10 C78 O9 123.5(9)
O10 C78 C77 125.9(8)
O9 C78 C77 110.6(8)
O9 C79 C80 108.4(10)
C076 C81 C82 107.4(9)
C076 C81 Fe 70.2(5)
C82 C81 Fe 69.6(6)
C83 C82 C81 108.0(10)
C83 C82 Fe 70.6(7)
C81 C82 Fe 69.6(6)
C82 C83 C84 108.6(10)
C82 C83 Fe 70.1(6)
C84 C83 Fe 70.5(6)
C076 C84 C83 107.8(10)
C076 C84 Fe 69.5(5)
C83 C84 Fe 69.6(5)

loop_
_geom_bond_atom_site_label_1
_geom_bond_atom_site_label_2
_geom_bond_distance
Fe C81 2.063(9)
Fe C82 2.063(11)
Fe C076 2.066(9)
Fe C83 2.069(11)
Fe C5 2.081(9)
Fe C4 2.082(8)
Fe C84 2.081(9)
Fe C1 2.089(8)
Fe C2 2.093(7)
Fe C3 2.095(7)
O1 C62 1.335(11)
O1 C63 1.463(10)
O2 C62 1.208(12)
O3 C66 1.333(11)
O3 C67 1.453(12)
O4 C66 1.202(11)
O5 C70 1.351(12)
O5 C71 1.447(13)
O6 C70 1.197(12)
O7 C74 1.349(10)
O7 C75 1.463(11)
O8 C74 1.189(12)
O9 C78 1.344(11)
O9 C79 1.440(12)
O10 C78 1.208(12)
C1 C2 1.414(12)
C1 C5 1.439(11)
C1 C6 1.481(10)
C2 C3 1.466(9)
C2 C7 1.484(11)
C3 C4 1.443(11)
C3 C8 1.472(11)
C4 C5 1.438(11)
C4 C9 1.483(11)
C5 C10 1.503(12)
C6 C61 1.532(11)
C6 C20 1.540(13)
C6 C11 1.547(11)
C7 C13 1.535(11)
C7 C12 1.542(11)
C7 C65 1.562(12)
C8 C15 1.537(11)
C8 C14 1.544(11)
C8 C69 1.551(11)
C9 C73 1.534(11)
C9 C17 1.533(13)
C9 C16 1.534(11)
C10 C19 1.521(11)
C10 C18 1.543(12)
C10 C77 1.552(11)
C11 C12 1.375(12)
C11 C21 1.440(12)
C12 C22 1.450(10)
C13 C14 1.376(10)
C13 C23 1.440(11)
C14 C24 1.437(11)
C15 C16 1.404(12)
C15 C25 1.427(11)
C16 C26 1.432(12)
C17 C18 1.379(12)
C17 C27 1.450(12)
C18 C28 1.448(12)
C19 C20 1.398(12)
C19 C29 1.430(12)
C20 C30 1.443(11)
C21 C31 1.414(12)
C21 C30 1.453(12)
C22 C32 1.388(12)
C22 C23 1.432(11)
C23 C33 1.425(11)
C24 C34 1.395(11)
C24 C25 1.444(11)
C25 C35 1.388(11)
C26 C36 1.383(12)
C26 C27 1.442(12)
C27 C37 1.409(13)
C28 C38 1.420(12)
C28 C29 1.458(11)
C29 C39 1.396(12)
C30 C40 1.386(13)
C31 C32 1.426(13)
C31 C41 1.434(12)
C32 C42 1.464(12)
C33 C34 1.423(11)
C33 C43 1.447(12)
C34 C44 1.451(13)
C35 C36 1.450(12)
C35 C45 1.453(12)
C36 C46 1.467(13)
C37 C38 1.417(13)
C37 C47 1.428(13)
C38 C48 1.436(12)
C39 C40 1.431(13)
C39 C49 1.463(12)
C40 C50 1.473(13)
C41 C50 1.401(14)
C41 C51 1.461(13)
C42 C43 1.367(13)
C42 C51 1.458(13)
C43 C52 1.440(12)
C44 C45 1.382(12)
C44 C52 1.474(13)
C45 C53 1.460(13)
C46 C47 1.381(13)
C46 C53 1.450(13)
C47 C54 1.439(13)
C48 C49 1.420(13)
C48 C54 1.433(14)
C49 C55 1.443(13)
C50 C55 1.466(13)
C51 C56 1.402(12)
C52 C57 1.391(14)
C53 C58 1.379(14)
C54 C59 1.404(13)
C55 C60 1.392(14)
C56 C57 1.443(13)
C56 C60 1.453(14)
C57 C58 1.474(14)
C58 C59 1.444(15)
C59 C60 1.443(12)
C61 C62 1.496(11)
C63 C64 1.505(16)
C65 C66 1.488(11)
C67 C68 1.503(17)
C69 C70 1.487(13)
C71 C72 1.487(17)
C73 C74 1.501(11)
C75 C76 1.532(15)
C076 C81 1.405(15)
C076 C84 1.412(14)
C77 C78 1.509(13)
C79 C80 1.476(15)
C81 C82 1.437(16)
C82 C83 1.389(18)
C83 C84 1.418(19)
